data_2211329
loop_
_publ_author_name
'Raghunandan, Resmi'
'Rawal, Ravindra K.'
'Katti, S. B.'
'Maulik, Prakas R.'

_publ_section_title
;
 2-(2,6-Dichlorophenyl)-3-(quinolin-2-yl)thiazolidin-4-one
;
_journal_coeditor_code CI2203
_journal_issue 12
_journal_name_full 'Acta Crystallographica Section E'
_journal_page_first o5349
_journal_page_last o5351
_journal_paper_doi 10.1107/S1600536806045399
_journal_volume 62
_journal_year 2006
_chemical_formula_iupac 'C18 H12 Cl2 N2 O S'
_chemical_formula_moiety 'C18 H12 Cl2 N2 O S'
_chemical_formula_sum 'C18 H12 Cl2 N2 O S'
_chemical_formula_weight 375.26
_chemical_melting_point 188
_chemical_name_common thiazolidinones
_chemical_name_systematic
;
2-(2,6-Dichlorophenyl)-3-(quinolin-2-yl)thiazolidin-4-one
;
_space_group_IT_number 14
_symmetry_cell_setting monoclinic
_symmetry_space_group_name_Hall '-P 2ybc'
_symmetry_space_group_name_H-M 'P 1 21/c 1'
_atom_sites_solution_hydrogens geom
_atom_sites_solution_primary direct
_atom_sites_solution_secondary difmap
_cell_angle_alpha 90.00
_cell_angle_beta 111.360(10)
_cell_angle_gamma 90.00
_cell_formula_units_Z 4
_cell_length_a 13.7940(10)
_cell_length_b 7.8680(10)
_cell_length_c 16.299(2)
_cell_measurement_reflns_used 3
_cell_measurement_temperature 293(2)
_cell_measurement_theta_max 13.53
_cell_measurement_theta_min 2.68
_cell_volume 1647.4(3)
_computing_cell_refinement XSCANS
_computing_data_collection 'XSCANS (Siemens, 1996)'
_computing_data_reduction XSCANS
_computing_molecular_graphics SHELXTL-NT
_computing_publication_material SHELXTL-NT
_computing_structure_refinement SHELXTL-NT
_computing_structure_solution 'SHELXTL-NT (Bruker, 1997)'
_diffrn_ambient_temperature 293(2)
_diffrn_measured_fraction_theta_full 0.998
_diffrn_measured_fraction_theta_max 0.998
_diffrn_measurement_device_type 'Bruker P4'
_diffrn_measurement_method \q-2\q
_diffrn_radiation_monochromator graphite
_diffrn_radiation_source 'fine-focus sealed tube'
_diffrn_radiation_type MoK\a
_diffrn_radiation_wavelength 0.71073
_diffrn_reflns_av_R_equivalents 0.0277
_diffrn_reflns_av_sigmaI/netI 0.0463
_diffrn_reflns_limit_h_max 16
_diffrn_reflns_limit_h_min -1
_diffrn_reflns_limit_k_max 9
_diffrn_reflns_limit_k_min -1
_diffrn_reflns_limit_l_max 18
_diffrn_reflns_limit_l_min -19
_diffrn_reflns_number 3812
_diffrn_reflns_theta_full 25.01
_diffrn_reflns_theta_max 25.01
_diffrn_reflns_theta_min 2.57
_diffrn_standards_decay_% 1
_diffrn_standards_interval_count 97
_diffrn_standards_interval_time 60
_diffrn_standards_number 3
_exptl_absorpt_coefficient_mu 0.528
_exptl_absorpt_correction_type none
_exptl_crystal_colour colourless
_exptl_crystal_density_diffrn 1.513
_exptl_crystal_density_method 'not measured'
_exptl_crystal_description Block
_exptl_crystal_F_000 768
_exptl_crystal_size_max 0.275
_exptl_crystal_size_mid 0.25
_exptl_crystal_size_min 0.225
_refine_diff_density_max 0.316
_refine_diff_density_min -0.270
_refine_ls_extinction_method none
_refine_ls_goodness_of_fit_ref 1.006
_refine_ls_hydrogen_treatment constr
_refine_ls_matrix_type full
_refine_ls_number_parameters 217
_refine_ls_number_reflns 2904
_refine_ls_number_restraints 0
_refine_ls_restrained_S_all 1.006
_refine_ls_R_factor_all 0.0724
_refine_ls_R_factor_gt 0.0428
_refine_ls_shift/su_max 0.001
_refine_ls_shift/su_mean 0.000
_refine_ls_structure_factor_coef Fsqd
_refine_ls_weighting_details 'calc w=1/[\s^2^(Fo^2^)+(0.0529P)^2^+0.216P] where P=(Fo^2^+2Fc^2^)/3'
_refine_ls_weighting_scheme calc
_refine_ls_wR_factor_gt 0.0951
_refine_ls_wR_factor_ref 0.1075
_reflns_number_gt 2053
_reflns_number_total 2904
_reflns_threshold_expression I>2\s(I)
_cod_data_source_file ci2203.cif
_cod_data_source_block I
_cod_depositor_comments
;
The following automatic conversions were performed:
'_symmetry_cell_setting' value 'Monoclinic' changed to 'monoclinic'
according to '/home/saulius/struct/CIF-dictionaries/cif_core.dic'
dictionary named 'cif_core.dic' version 2.4.1 from 2010-06-29.

Automatic conversion script
Id: cif_fix_enum 1527 2010-12-29 10:47:43Z saulius 

The following automatic conversions were performed:

'_symmetry_cell_setting' value 'Monoclinic' changed to 'monoclinic'
according to /home/saulius/struct/CIF-dictionaries/cif_core.dic
dictionary named 'cif_core.dic' version 2.4.1 from 2010-06-29.

Automatic conversion script
Id: cif_fix_values 1715 2011-07-08 13:25:40Z adriana 
;
_cod_original_sg_symbol_H-M 'P 21/c'
_cod_database_code 2211329
_cod_database_fobs_code 2211329

loop_
_symmetry_equiv_pos_as_xyz
'x, y, z'
'-x, y+1/2, -z+1/2'
'-x, -y, -z'
'x, -y-1/2, z-1/2'

loop_
_atom_site_type_symbol
_atom_site_label
_atom_site_fract_x
_atom_site_fract_y
_atom_site_fract_z
_atom_site_U_iso_or_equiv
_atom_site_adp_type
_atom_site_calc_flag
_atom_site_refinement_flags
_atom_site_occupancy
C C1 0.3717(2) 0.1239(3) 1.04930(17) 0.0449(7) Uani d . 1
C C2 0.4384(2) 0.1845(4) 1.13240(19) 0.0607(8) Uani d . 1
H H2 0.4227 0.1694 1.1828 0.073 Uiso calc R 1
C C3 0.5271(3) 0.2664(4) 1.1353(2) 0.0656(9) Uani d . 1
H H3 0.5735 0.3058 1.1890 0.079 Uiso calc R 1
C C4 0.5494(2) 0.2919(4) 1.0593(2) 0.0565(8) Uani d . 1
C C5 0.6384(2) 0.3789(4) 1.0572(3) 0.0685(10) Uani d . 1
H H5 0.6870 0.4215 1.1092 0.082 Uiso calc R 1
C C6 0.6532(3) 0.4004(4) 0.9805(3) 0.0729(10) Uani d . 1
H H6 0.7122 0.4570 0.9800 0.087 Uiso calc R 1
C C7 0.5804(3) 0.3384(4) 0.9015(3) 0.0703(10) Uani d . 1
H H7 0.5915 0.3554 0.8492 0.084 Uiso calc R 1
C C8 0.4936(2) 0.2537(4) 0.9000(2) 0.0580(8) Uani d . 1
H H8 0.4462 0.2127 0.8471 0.070 Uiso calc R 1
C C9 0.4763(2) 0.2286(4) 0.97892(19) 0.0478(7) Uani d . 1
C C10 0.2514(2) -0.0361(4) 1.10410(18) 0.0529(8) Uani d . 1
C C11 0.1532(2) -0.1372(4) 1.07091(18) 0.0595(8) Uani d . 1
H H11A 0.1037 -0.0927 1.0951 0.071 Uiso calc R 1
H H11B 0.1675 -0.2548 1.0892 0.071 Uiso calc R 1
C C12 0.2090(2) -0.0010(3) 0.94690(16) 0.0420(6) Uani d . 1
H H12 0.2476 -0.0718 0.9198 0.050 Uiso calc R 1
C C13 0.16835(18) 0.1535(3) 0.88950(15) 0.0376(6) Uani d . 1
C C14 0.12312(19) 0.2942(3) 0.91269(16) 0.0410(6) Uani d . 1
C C15 0.0838(2) 0.4305(4) 0.85743(19) 0.0551(8) Uani d . 1
H H15 0.0538 0.5219 0.8756 0.066 Uiso calc R 1
C C16 0.0896(3) 0.4294(4) 0.7747(2) 0.0665(9) Uani d . 1
H H16 0.0645 0.5213 0.7371 0.080 Uiso calc R 1
C C17 0.1321(3) 0.2940(5) 0.74804(19) 0.0656(9) Uani d . 1
H H17 0.1352 0.2932 0.6920 0.079 Uiso calc R 1
C C18 0.1706(2) 0.1574(4) 0.80405(16) 0.0496(7) Uani d . 1
Cl Cl1 0.11274(6) 0.30949(9) 1.01644(4) 0.0518(2) Uani d . 1
Cl Cl2 0.22196(7) -0.01455(12) 0.76360(5) 0.0717(3) Uani d . 1
N N1 0.27720(17) 0.0366(3) 1.03820(13) 0.0443(5) Uani d . 1
N N2 0.38817(16) 0.1442(3) 0.97571(14) 0.0446(6) Uani d . 1
O O1 0.30161(17) -0.0236(3) 1.18239(13) 0.0743(7) Uani d . 1
S S1 0.09996(6) -0.12470(10) 0.95348(5) 0.0554(2) Uani d . 1

loop_
_atom_site_aniso_label
_atom_site_aniso_U_11
_atom_site_aniso_U_22
_atom_site_aniso_U_33
_atom_site_aniso_U_12
_atom_site_aniso_U_13
_atom_site_aniso_U_23
C1 0.0419(15) 0.0420(15) 0.0410(15) 0.0071(13) 0.0034(12) -0.0016(13)
C2 0.059(2) 0.064(2) 0.0434(16) 0.0035(17) -0.0010(14) -0.0038(15)
C3 0.054(2) 0.065(2) 0.0538(19) 0.0016(17) -0.0092(16) -0.0096(16)
C4 0.0404(17) 0.0453(18) 0.069(2) 0.0067(14) 0.0028(15) -0.0060(15)
C5 0.0412(18) 0.0485(19) 0.098(3) -0.0012(15) 0.0034(18) -0.0104(19)
C6 0.0436(19) 0.053(2) 0.119(3) 0.0007(16) 0.026(2) -0.008(2)
C7 0.060(2) 0.058(2) 0.104(3) 0.0011(18) 0.042(2) -0.006(2)
C8 0.0495(18) 0.0546(18) 0.073(2) 0.0003(15) 0.0254(16) -0.0069(16)
C9 0.0373(16) 0.0425(16) 0.0574(18) 0.0064(13) 0.0097(13) -0.0058(14)
C10 0.0521(17) 0.0603(19) 0.0416(16) 0.0155(15) 0.0116(14) 0.0094(15)
C11 0.066(2) 0.062(2) 0.0531(17) 0.0019(17) 0.0245(16) 0.0099(15)
C12 0.0418(15) 0.0440(16) 0.0366(14) 0.0029(13) 0.0101(12) -0.0028(12)
C13 0.0291(13) 0.0462(16) 0.0335(13) -0.0045(12) 0.0065(10) -0.0006(11)
C14 0.0379(14) 0.0465(16) 0.0355(13) -0.0031(13) 0.0098(11) -0.0006(13)
C15 0.0567(18) 0.0490(17) 0.0545(18) 0.0057(15) 0.0141(15) 0.0072(15)
C16 0.076(2) 0.065(2) 0.0487(18) 0.0086(19) 0.0107(16) 0.0165(17)
C17 0.072(2) 0.087(3) 0.0327(15) 0.001(2) 0.0134(15) 0.0102(17)
C18 0.0451(16) 0.0663(19) 0.0345(14) -0.0011(15) 0.0112(12) -0.0064(14)
Cl1 0.0631(5) 0.0531(4) 0.0460(4) 0.0077(4) 0.0279(3) 0.0011(3)
Cl2 0.0834(6) 0.0908(7) 0.0423(4) 0.0202(5) 0.0248(4) -0.0123(4)
N1 0.0461(13) 0.0481(13) 0.0330(11) 0.0041(11) 0.0077(10) 0.0030(10)
N2 0.0371(12) 0.0455(13) 0.0447(13) 0.0034(11) 0.0074(10) -0.0033(11)
O1 0.0684(14) 0.1083(19) 0.0387(11) 0.0133(14) 0.0105(10) 0.0136(12)
S1 0.0592(5) 0.0523(5) 0.0515(4) -0.0115(4) 0.0164(4) 0.0015(4)

loop_
_atom_type_symbol
_atom_type_description
_atom_type_scat_dispersion_real
_atom_type_scat_dispersion_imag
_atom_type_scat_source
C C 0.0033 0.0016 'International Tables Vol C Tables 4.2.6.8 and 6.1.1.4'
H H 0.0000 0.0000 'International Tables Vol C Tables 4.2.6.8 and 6.1.1.4'
N N 0.0061 0.0033 'International Tables Vol C Tables 4.2.6.8 and 6.1.1.4'
O O 0.0106 0.0060 'International Tables Vol C Tables 4.2.6.8 and 6.1.1.4'
S S 0.1246 0.1234 'International Tables Vol C Tables 4.2.6.8 and 6.1.1.4'
Cl Cl 0.1484 0.1585 'International Tables Vol C Tables 4.2.6.8 and 6.1.1.4'

loop_
_geom_angle_atom_site_label_1
_geom_angle_atom_site_label_2
_geom_angle_atom_site_label_3
_geom_angle
N2 C1 C2 124.5(3)
N2 C1 N1 113.5(2)
C2 C1 N1 122.0(3)
C3 C2 C1 116.9(3)
C3 C2 H2 121.5
C1 C2 H2 121.5
C2 C3 C4 121.4(3)
C2 C3 H3 119.3
C4 C3 H3 119.3
C3 C4 C5 124.3(3)
C3 C4 C9 117.1(3)
C5 C4 C9 118.6(3)
C6 C5 C4 120.5(3)
C6 C5 H5 119.8
C4 C5 H5 119.8
C5 C6 C7 120.6(3)
C5 C6 H6 119.7
C7 C6 H6 119.7
C8 C7 C6 121.2(4)
C8 C7 H7 119.4
C6 C7 H7 119.4
C7 C8 C9 119.5(3)
C7 C8 H8 120.2
C9 C8 H8 120.2
N2 C9 C8 118.5(2)
N2 C9 C4 121.8(3)
C8 C9 C4 119.6(3)
O1 C10 N1 125.3(3)
O1 C10 C11 121.2(3)
N1 C10 C11 113.5(2)
C10 C11 S1 108.9(2)
C10 C11 H11A 109.9
S1 C11 H11A 109.9
C10 C11 H11B 109.9
S1 C11 H11B 109.9
H11A C11 H11B 108.3
N1 C12 C13 114.9(2)
N1 C12 S1 106.53(17)
C13 C12 S1 109.71(17)
N1 C12 H12 108.5
C13 C12 H12 108.5
S1 C12 H12 108.5
C14 C13 C18 115.2(2)
C14 C13 C12 125.1(2)
C18 C13 C12 119.7(2)
C15 C14 C13 123.5(2)
C15 C14 Cl1 115.2(2)
C13 C14 Cl1 121.30(19)
C14 C15 C16 119.0(3)
C14 C15 H15 120.5
C16 C15 H15 120.5
C17 C16 C15 120.2(3)
C17 C16 H16 119.9
C15 C16 H16 119.9
C16 C17 C18 120.2(3)
C16 C17 H17 119.9
C18 C17 H17 119.9
C17 C18 C13 122.0(3)
C17 C18 Cl2 117.3(2)
C13 C18 Cl2 120.7(2)
C10 N1 C1 125.9(2)
C10 N1 C12 117.0(2)
C1 N1 C12 116.3(2)
C1 N2 C9 118.2(2)
C11 S1 C12 93.81(13)

loop_
_geom_bond_atom_site_label_1
_geom_bond_atom_site_label_2
_geom_bond_distance
C1 N2 1.309(3)
C1 C2 1.414(4)
C1 N1 1.426(4)
C2 C3 1.369(5)
C2 H2 0.93
C3 C4 1.395(5)
C3 H3 0.93
C4 C5 1.416(5)
C4 C9 1.421(4)
C5 C6 1.349(5)
C5 H5 0.93
C6 C7 1.400(5)
C6 H6 0.93
C7 C8 1.362(4)
C7 H7 0.93
C8 C9 1.406(4)
C8 H8 0.93
C9 N2 1.369(4)
C10 O1 1.214(3)
C10 N1 1.373(4)
C10 C11 1.493(4)
C11 S1 1.786(3)
C11 H11A 0.97
C11 H11B 0.97
C12 N1 1.472(3)
C12 C13 1.511(3)
C12 S1 1.827(3)
C12 H12 0.98
C13 C14 1.390(4)
C13 C18 1.404(3)
C14 C15 1.378(4)
C14 Cl1 1.752(3)
C15 C16 1.380(4)
C15 H15 0.93
C16 C17 1.361(5)
C16 H16 0.93
C17 C18 1.384(4)
C17 H17 0.93
C18 Cl2 1.763(3)

loop_
_geom_hbond_atom_site_label_D
_geom_hbond_atom_site_label_H
_geom_hbond_atom_site_label_A
_geom_hbond_site_symmetry_A
_geom_hbond_distance_DH
_geom_hbond_distance_HA
_geom_hbond_distance_DA
_geom_hbond_angle_DHA
C2 H2 O1 1_555 0.93 2.26 2.833(4) 120
C3 H3 O1 2_657 0.93 2.56 3.468(4) 167
C12 H12 Cl2 1_555 0.98 2.48 3.059(3) 117
C17 H17 Cl1 4_565 0.93 2.88 3.780(3) 162

loop_
_geom_torsion_atom_site_label_1
_geom_torsion_atom_site_label_2
_geom_torsion_atom_site_label_3
_geom_torsion_atom_site_label_4
_geom_torsion
N2 C1 C2 C3 -1.5(4)
N1 C1 C2 C3 179.9(3)
C1 C2 C3 C4 1.3(5)
C2 C3 C4 C5 178.5(3)
C2 C3 C4 C9 -0.3(5)
C3 C4 C5 C6 -178.9(3)
C9 C4 C5 C6 -0.2(5)
C4 C5 C6 C7 0.5(5)
C5 C6 C7 C8 -0.6(5)
C6 C7 C8 C9 0.3(5)
C7 C8 C9 N2 179.5(3)
C7 C8 C9 C4 0.0(4)
C3 C4 C9 N2 -0.8(4)
C5 C4 C9 N2 -179.6(3)
C3 C4 C9 C8 178.7(3)
C5 C4 C9 C8 -0.1(4)
O1 C10 C11 S1 179.2(2)
N1 C10 C11 S1 -1.3(3)
N1 C12 C13 C14 -48.5(3)
S1 C12 C13 C14 71.4(3)
N1 C12 C13 C18 134.5(3)
S1 C12 C13 C18 -105.5(2)
C18 C13 C14 C15 -0.7(4)
C12 C13 C14 C15 -177.8(2)
C18 C13 C14 Cl1 179.40(19)
C12 C13 C14 Cl1 2.4(4)
C13 C14 C15 C16 -0.4(4)
Cl1 C14 C15 C16 179.5(2)
C14 C15 C16 C17 1.1(5)
C15 C16 C17 C18 -0.7(5)
C16 C17 C18 C13 -0.6(5)
C16 C17 C18 Cl2 178.8(3)
C14 C13 C18 C17 1.2(4)
C12 C13 C18 C17 178.4(3)
C14 C13 C18 Cl2 -178.15(19)
C12 C13 C18 Cl2 -0.9(3)
O1 C10 N1 C1 6.8(5)
C11 C10 N1 C1 -172.7(3)
O1 C10 N1 C12 176.8(3)
C11 C10 N1 C12 -2.7(3)
N2 C1 N1 C10 164.1(2)
C2 C1 N1 C10 -17.2(4)
N2 C1 N1 C12 -5.9(3)
C2 C1 N1 C12 172.7(2)
C13 C12 N1 C10 126.9(3)
S1 C12 N1 C10 5.2(3)
C13 C12 N1 C1 -62.2(3)
S1 C12 N1 C1 176.14(18)
C2 C1 N2 C9 0.5(4)
N1 C1 N2 C9 179.2(2)
C8 C9 N2 C1 -178.8(3)
C4 C9 N2 C1 0.7(4)
C10 C11 S1 C12 3.6(2)
N1 C12 S1 C11 -4.8(2)
C13 C12 S1 C11 -129.7(2)
